data_7150814
loop_
_publ_author_name
'Cheruku, Pradeep'
'Paptchikhine, Alexander'
'Ali, Muhammad'
'Neud\"orfl, J\"org-M.'
'Andersson, Pher G.'

_publ_section_title
;
 Development of new thiazole-based iridium catalysts and their
 applications in the asymmetric hydrogenation of trisubstituted olefins
;
_journal_issue 2
_journal_name_full 'Organic &amp;  Biomolecular Chemistry'
_journal_page_first 366
_journal_page_last 373
_journal_paper_doi 10.1039/b714744a
_journal_volume 6
_journal_year 2008
_chemical_absolute_configuration ad
_chemical_formula_moiety 'C28 H30 N2 O3 S2'
_chemical_formula_sum 'C28 H30 N2 O3 S2'
_chemical_formula_weight 506.66
_chemical_name_systematic
;
?
;
_space_group_IT_number 18
_symmetry_cell_setting orthorhombic
_symmetry_space_group_name_Hall 'P 2 2ab'
_symmetry_space_group_name_H-M 'P 21 21 2'
_atom_sites_solution_hydrogens geom
_atom_sites_solution_primary direct
_atom_sites_solution_secondary difmap
_audit_creation_method SHELXL-97
_cell_angle_alpha 90.00
_cell_angle_beta 90.00
_cell_angle_gamma 90.00
_cell_formula_units_Z 4
_cell_length_a 14.5931(6)
_cell_length_b 21.5413(8)
_cell_length_c 8.0149(3)
_cell_measurement_reflns_used 9014
_cell_measurement_temperature 0(2)
_cell_measurement_theta_max 27.00
_cell_measurement_theta_min 1.69
_cell_volume 2519.52(17)
_computing_cell_refinement 'Nonius DENZO (Otwinowski, Minor 1997)'
_computing_data_collection 'Nonius COLLECT'
_computing_data_reduction 'Nonius DENZO (Otwinowski, Minor 1997)'
_computing_molecular_graphics 'SCHAKAL99 (E. Keller 1999)'
_computing_publication_material 'PLATON (A. L. Spek 1980-2004)'
_computing_structure_refinement 'SHELXL-97 (Sheldrick, 1997)'
_computing_structure_solution 'SHELXS-97 (Sheldrick, 1997)'
_diffrn_ambient_temperature 0(2)
_diffrn_measured_fraction_theta_full 0.999
_diffrn_measured_fraction_theta_max 0.999
_diffrn_measurement_device_type 'Nonius KappaCCD'
_diffrn_measurement_method Phi/Omega-Scans
_diffrn_radiation_monochromator graphite
_diffrn_radiation_source 'fine-focus sealed tube'
_diffrn_radiation_type MoK\a
_diffrn_radiation_wavelength 0.71073
_diffrn_reflns_av_R_equivalents 0.0425
_diffrn_reflns_av_sigmaI/netI 0.0855
_diffrn_reflns_limit_h_max 18
_diffrn_reflns_limit_h_min -14
_diffrn_reflns_limit_k_max 27
_diffrn_reflns_limit_k_min -26
_diffrn_reflns_limit_l_max 10
_diffrn_reflns_limit_l_min -7
_diffrn_reflns_number 9014
_diffrn_reflns_theta_full 27.00
_diffrn_reflns_theta_max 27.00
_diffrn_reflns_theta_min 1.69
_exptl_absorpt_coefficient_mu 0.245
_exptl_absorpt_correction_type none
_exptl_crystal_colour colourless
_exptl_crystal_density_diffrn 1.336
_exptl_crystal_density_method 'not measured'
_exptl_crystal_description prism
_exptl_crystal_F_000 1072
_exptl_crystal_size_max .45
_exptl_crystal_size_mid .43
_exptl_crystal_size_min .40
_refine_diff_density_max 0.288
_refine_diff_density_min -0.288
_refine_diff_density_rms 0.050
_refine_ls_abs_structure_details 'Flack H D (1983), Acta Cryst. A39, 876-881'
_refine_ls_abs_structure_Flack 0.07(7)
_refine_ls_extinction_method none
_refine_ls_goodness_of_fit_ref 0.990
_refine_ls_hydrogen_treatment constr
_refine_ls_matrix_type full
_refine_ls_number_parameters 318
_refine_ls_number_reflns 5403
_refine_ls_number_restraints 0
_refine_ls_restrained_S_all 0.990
_refine_ls_R_factor_all 0.0748
_refine_ls_R_factor_gt 0.0465
_refine_ls_shift/su_max 0.001
_refine_ls_shift/su_mean 0.000
_refine_ls_structure_factor_coef Fsqd
_refine_ls_weighting_details 'calc w=1/[\s^2^(Fo^2^)+(0.0347P)^2^+0.0000P] where P=(Fo^2^+2Fc^2^)/3'
_refine_ls_weighting_scheme calc
_refine_ls_wR_factor_gt 0.0861
_refine_ls_wR_factor_ref 0.0939
_reflns_number_gt 4047
_reflns_number_total 5403
_reflns_threshold_expression >2sigma(I)
_cod_data_source_file b714744a.txt
_cod_data_source_block tome2
_cod_original_sg_symbol_H-M P21212
_cod_database_code 7150814

loop_
_symmetry_equiv_pos_as_xyz
'x, y, z'
'-x, -y, z'
'x+1/2, -y+1/2, -z'
'-x+1/2, y+1/2, -z'

loop_
_atom_site_label
_atom_site_type_symbol
_atom_site_fract_x
_atom_site_fract_y
_atom_site_fract_z
_atom_site_U_iso_or_equiv
_atom_site_adp_type
_atom_site_occupancy
_atom_site_symmetry_multiplicity
_atom_site_calc_flag
_atom_site_refinement_flags
_atom_site_disorder_assembly
_atom_site_disorder_group
S1 S 0.45187(5) 0.10390(3) 1.07549(8) 0.02813(17) Uani 1 1 d . . .
S2 S 0.69034(5) 0.05038(3) 0.53496(10) 0.0387(2) Uani 1 1 d . . .
O1 O 0.53756(12) 0.07374(8) 1.0448(2) 0.0358(5) Uani 1 1 d . . .
O2 O 0.45568(15) 0.16571(8) 1.1391(2) 0.0423(5) Uani 1 1 d . . .
O3 O 0.38098(12) 0.09820(8) 0.6193(2) 0.0297(4) Uani 1 1 d . . .
N1 N 0.38710(14) 0.10224(9) 0.8996(2) 0.0228(5) Uani 1 1 d . . .
N2 N 0.66899(15) 0.14990(9) 0.7055(3) 0.0259(5) Uani 1 1 d . . .
C1 C 0.41955(18) 0.11821(11) 0.7422(3) 0.0249(6) Uani 1 1 d . . .
C2 C 0.50082(17) 0.16204(11) 0.7316(3) 0.0265(6) Uani 1 1 d . . .
H2 H 0.5143 0.1789 0.8452 0.032 Uiso 1 1 calc R . .
C3 C 0.58298(18) 0.12701(11) 0.6692(3) 0.0270(6) Uani 1 1 d . . .
C4 C 0.73310(18) 0.11414(11) 0.6408(3) 0.0275(6) Uani 1 1 d . . .
C5 C 0.5824(2) 0.07392(12) 0.5789(4) 0.0363(7) Uani 1 1 d . . .
H5 H 0.5285 0.0527 0.5446 0.044 Uiso 1 1 calc R . .
C6 C 0.83110(18) 0.12545(11) 0.6544(3) 0.0269(6) Uani 1 1 d . . .
C7 C 0.89387(19) 0.08329(12) 0.5903(4) 0.0361(7) Uani 1 1 d . . .
H7 H 0.8725 0.0462 0.5392 0.043 Uiso 1 1 calc R . .
C8 C 0.9864(2) 0.09434(12) 0.5998(4) 0.0403(8) Uani 1 1 d . . .
H8 H 1.0285 0.0649 0.5559 0.048 Uiso 1 1 calc R . .
C9 C 1.0182(2) 0.14803(12) 0.6727(4) 0.0364(7) Uani 1 1 d . . .
H9 H 1.0821 0.1561 0.6770 0.044 Uiso 1 1 calc R . .
C10 C 0.9576(2) 0.18969(12) 0.7388(3) 0.0342(7) Uani 1 1 d . . .
H10 H 0.9798 0.2263 0.7913 0.041 Uiso 1 1 calc R . .
C11 C 0.86425(19) 0.17901(11) 0.7298(3) 0.0308(7) Uani 1 1 d . . .
H11 H 0.8227 0.2084 0.7753 0.037 Uiso 1 1 calc R . .
C12 C 0.47508(18) 0.21654(11) 0.6135(3) 0.0320(7) Uani 1 1 d . . .
H12A H 0.5278 0.2453 0.6047 0.038 Uiso 1 1 calc R . .
H12B H 0.4624 0.1999 0.5007 0.038 Uiso 1 1 calc R . .
C13 C 0.39238(19) 0.25186(11) 0.6744(3) 0.0276(6) Uani 1 1 d . . .
C14 C 0.3055(2) 0.23992(12) 0.6126(4) 0.0349(7) Uani 1 1 d . . .
H14 H 0.2980 0.2095 0.5279 0.042 Uiso 1 1 calc R . .
C15 C 0.2290(2) 0.27156(13) 0.6719(4) 0.0412(8) Uani 1 1 d . . .
H15 H 0.1698 0.2621 0.6299 0.049 Uiso 1 1 calc R . .
C16 C 0.2397(2) 0.31655(14) 0.7915(4) 0.0460(8) Uani 1 1 d . . .
H16 H 0.1879 0.3384 0.8326 0.055 Uiso 1 1 calc R . .
C17 C 0.3260(2) 0.32980(13) 0.8518(4) 0.0460(9) Uani 1 1 d . . .
H17 H 0.3336 0.3615 0.9329 0.055 Uiso 1 1 calc R . .
C18 C 0.4010(2) 0.29760(12) 0.7957(4) 0.0385(8) Uani 1 1 d . . .
H18 H 0.4598 0.3067 0.8406 0.046 Uiso 1 1 calc R . .
C19 C 0.31019(17) 0.05795(11) 0.9111(3) 0.0252(6) Uani 1 1 d . . .
H19 H 0.3279 0.0171 0.8611 0.030 Uiso 1 1 calc R . .
C20 C 0.28818(17) 0.05009(11) 1.0982(3) 0.0251(6) Uani 1 1 d . . .
C21 C 0.37742(18) 0.05565(11) 1.1950(3) 0.0267(6) Uani 1 1 d . . .
H21A H 0.4052 0.0142 1.2113 0.032 Uiso 1 1 calc R . .
H21B H 0.3661 0.0744 1.3059 0.032 Uiso 1 1 calc R . .
C22 C 0.20963(19) 0.09750(12) 1.1308(3) 0.0310(7) Uani 1 1 d . . .
C23 C 0.15175(19) 0.07319(13) 0.9829(3) 0.0352(7) Uani 1 1 d . . .
H23 H 0.0916 0.0947 0.9678 0.042 Uiso 1 1 calc R . .
C24 C 0.21854(17) 0.08066(13) 0.8360(3) 0.0319(7) Uani 1 1 d . . .
H24A H 0.2227 0.1245 0.7999 0.038 Uiso 1 1 calc R . .
H24B H 0.1999 0.0547 0.7399 0.038 Uiso 1 1 calc R . .
C25 C 0.14442(18) 0.00327(13) 1.0216(4) 0.0369(7) Uani 1 1 d . . .
H25A H 0.1364 -0.0211 0.9179 0.044 Uiso 1 1 calc R . .
H25B H 0.0923 -0.0052 1.0972 0.044 Uiso 1 1 calc R . .
C26 C 0.23678(17) -0.01249(11) 1.1069(3) 0.0304(7) Uani 1 1 d . . .
H26A H 0.2276 -0.0259 1.2239 0.036 Uiso 1 1 calc R . .
H26B H 0.2701 -0.0454 1.0454 0.036 Uiso 1 1 calc R . .
C27 C 0.2350(2) 0.16705(12) 1.1173(4) 0.0411(8) Uani 1 1 d . . .
H27A H 0.1790 0.1921 1.1188 0.062 Uiso 1 1 calc R . .
H27B H 0.2682 0.1743 1.0128 0.062 Uiso 1 1 calc R . .
H27C H 0.2740 0.1787 1.2118 0.062 Uiso 1 1 calc R . .
C28 C 0.1652(2) 0.08943(13) 1.3029(4) 0.0433(8) Uani 1 1 d . . .
H28A H 0.1144 0.1189 1.3147 0.065 Uiso 1 1 calc R . .
H28B H 0.2109 0.0973 1.3900 0.065 Uiso 1 1 calc R . .
H28C H 0.1420 0.0470 1.3139 0.065 Uiso 1 1 calc R . .

loop_
_atom_site_aniso_label
_atom_site_aniso_U_11
_atom_site_aniso_U_22
_atom_site_aniso_U_33
_atom_site_aniso_U_23
_atom_site_aniso_U_13
_atom_site_aniso_U_12
S1 0.0354(4) 0.0286(3) 0.0203(3) 0.0043(3) -0.0051(3) -0.0080(3)
S2 0.0398(5) 0.0331(4) 0.0432(5) -0.0124(4) 0.0152(4) -0.0025(3)
O1 0.0276(11) 0.0395(10) 0.0402(12) 0.0137(10) -0.0041(10) -0.0054(9)
O2 0.0701(15) 0.0294(10) 0.0274(10) -0.0017(9) -0.0041(11) -0.0176(10)
O3 0.0372(11) 0.0339(10) 0.0181(10) -0.0001(9) 0.0016(9) -0.0031(9)
N1 0.0264(12) 0.0252(10) 0.0169(11) 0.0009(10) -0.0003(9) -0.0011(10)
N2 0.0306(14) 0.0241(10) 0.0231(12) 0.0019(10) 0.0036(11) 0.0030(10)
C1 0.0267(16) 0.0258(14) 0.0222(14) -0.0018(12) 0.0032(12) 0.0070(11)
C2 0.0313(16) 0.0262(13) 0.0221(14) 0.0021(13) 0.0062(13) -0.0006(11)
C3 0.0341(17) 0.0237(13) 0.0232(15) 0.0029(12) 0.0062(13) -0.0022(11)
C4 0.0341(16) 0.0252(13) 0.0231(14) 0.0040(12) 0.0072(13) -0.0002(12)
C5 0.0373(17) 0.0367(15) 0.0349(16) -0.0111(15) 0.0113(14) -0.0066(13)
C6 0.0345(17) 0.0246(13) 0.0215(14) 0.0073(12) 0.0061(13) 0.0020(12)
C7 0.0362(18) 0.0310(13) 0.0409(18) 0.0001(14) 0.0157(15) -0.0031(13)
C8 0.0440(19) 0.0333(15) 0.0436(19) 0.0067(16) 0.0176(15) 0.0088(14)
C9 0.0289(17) 0.0398(16) 0.0404(18) 0.0157(16) 0.0015(14) 0.0022(13)
C10 0.0381(18) 0.0292(14) 0.0355(17) 0.0088(13) -0.0056(15) 0.0007(13)
C11 0.0353(18) 0.0262(13) 0.0310(17) 0.0037(13) 0.0010(14) 0.0108(12)
C12 0.0394(18) 0.0281(13) 0.0284(15) 0.0066(13) 0.0030(14) -0.0011(12)
C13 0.0356(18) 0.0240(13) 0.0231(15) 0.0085(12) 0.0017(13) 0.0015(12)
C14 0.0433(19) 0.0293(13) 0.0322(17) 0.0060(13) -0.0049(16) -0.0016(13)
C15 0.0316(18) 0.0384(16) 0.054(2) 0.0247(17) -0.0084(16) -0.0002(14)
C16 0.052(2) 0.0434(17) 0.042(2) 0.0134(17) 0.0052(17) 0.0237(15)
C17 0.057(2) 0.0388(16) 0.0425(19) -0.0073(16) -0.0120(18) 0.0240(16)
C18 0.043(2) 0.0315(14) 0.0408(19) 0.0016(15) -0.0133(16) 0.0094(13)
C19 0.0294(15) 0.0294(12) 0.0168(12) 0.0016(12) 0.0002(12) -0.0039(12)
C20 0.0279(16) 0.0272(13) 0.0201(13) 0.0032(12) -0.0014(12) -0.0013(11)
C21 0.0391(17) 0.0243(12) 0.0167(13) 0.0029(12) -0.0016(12) -0.0025(11)
C22 0.0345(17) 0.0356(14) 0.0228(14) 0.0068(13) 0.0051(13) -0.0006(13)
C23 0.0307(17) 0.0486(16) 0.0263(15) 0.0059(14) 0.0026(13) 0.0039(13)
C24 0.0328(17) 0.0429(15) 0.0201(14) 0.0029(13) -0.0017(13) -0.0016(13)
C25 0.0332(17) 0.0507(17) 0.0267(15) 0.0045(15) -0.0015(14) -0.0140(14)
C26 0.0347(17) 0.0335(13) 0.0229(15) 0.0021(13) 0.0010(13) -0.0066(12)
C27 0.051(2) 0.0374(15) 0.0350(17) 0.0045(15) 0.0115(16) 0.0085(14)
C28 0.054(2) 0.0467(17) 0.0295(16) 0.0054(15) 0.0082(15) 0.0057(15)

loop_
_atom_type_symbol
_atom_type_description
_atom_type_scat_dispersion_real
_atom_type_scat_dispersion_imag
_atom_type_scat_source
C C 0.0033 0.0016 'International Tables Vol C Tables 4.2.6.8 and 6.1.1.4'
H H 0.0000 0.0000 'International Tables Vol C Tables 4.2.6.8 and 6.1.1.4'
N N 0.0061 0.0033 'International Tables Vol C Tables 4.2.6.8 and 6.1.1.4'
O O 0.0106 0.0060 'International Tables Vol C Tables 4.2.6.8 and 6.1.1.4'
S S 0.1246 0.1234 'International Tables Vol C Tables 4.2.6.8 and 6.1.1.4'

loop_
_geom_angle_atom_site_label_1
_geom_angle_atom_site_label_2
_geom_angle_atom_site_label_3
_geom_angle
_geom_angle_site_symmetry_1
_geom_angle_site_symmetry_3
_geom_angle_publ_flag
O2 S1 O1 116.83(12) . . ?
O2 S1 N1 109.77(11) . . ?
O1 S1 N1 109.52(11) . . ?
O2 S1 C21 112.06(12) . . ?
O1 S1 C21 111.13(11) . . ?
N1 S1 C21 95.43(11) . . ?
C5 S2 C4 89.76(13) . . ?
C1 N1 C19 118.4(2) . . ?
C1 N1 S1 123.95(18) . . ?
C19 N1 S1 112.68(16) . . ?
C4 N2 C3 110.7(2) . . ?
O3 C1 N1 119.4(2) . . ?
O3 C1 C2 122.5(2) . . ?
N1 C1 C2 118.1(2) . . ?
C3 C2 C1 109.2(2) . . ?
C3 C2 C12 111.7(2) . . ?
C1 C2 C12 108.4(2) . . ?
C3 C2 H2 109.2 . . ?
C1 C2 H2 109.2 . . ?
C12 C2 H2 109.2 . . ?
C5 C3 N2 114.9(2) . . ?
C5 C3 C2 126.7(3) . . ?
N2 C3 C2 118.4(2) . . ?
N2 C4 C6 124.8(2) . . ?
N2 C4 S2 113.6(2) . . ?
C6 C4 S2 121.60(19) . . ?
C3 C5 S2 111.0(2) . . ?
C3 C5 H5 124.5 . . ?
S2 C5 H5 124.5 . . ?
C7 C6 C11 118.3(3) . . ?
C7 C6 C4 120.8(2) . . ?
C11 C6 C4 120.9(2) . . ?
C8 C7 C6 121.0(3) . . ?
C8 C7 H7 119.5 . . ?
C6 C7 H7 119.5 . . ?
C7 C8 C9 120.0(3) . . ?
C7 C8 H8 120.0 . . ?
C9 C8 H8 120.0 . . ?
C10 C9 C8 120.0(3) . . ?
C10 C9 H9 120.0 . . ?
C8 C9 H9 120.0 . . ?
C9 C10 C11 120.5(3) . . ?
C9 C10 H10 119.8 . . ?
C11 C10 H10 119.8 . . ?
C10 C11 C6 120.2(2) . . ?
C10 C11 H11 119.9 . . ?
C6 C11 H11 119.9 . . ?
C13 C12 C2 112.2(2) . . ?
C13 C12 H12A 109.2 . . ?
C2 C12 H12A 109.2 . . ?
C13 C12 H12B 109.2 . . ?
C2 C12 H12B 109.2 . . ?
H12A C12 H12B 107.9 . . ?
C14 C13 C18 117.7(3) . . ?
C14 C13 C12 121.5(2) . . ?
C18 C13 C12 120.8(3) . . ?
C13 C14 C15 121.4(3) . . ?
C13 C14 H14 119.3 . . ?
C15 C14 H14 119.3 . . ?
C16 C15 C14 119.6(3) . . ?
C16 C15 H15 120.2 . . ?
C14 C15 H15 120.2 . . ?
C15 C16 C17 119.6(3) . . ?
C15 C16 H16 120.2 . . ?
C17 C16 H16 120.2 . . ?
C18 C17 C16 120.7(3) . . ?
C18 C17 H17 119.7 . . ?
C16 C17 H17 119.7 . . ?
C17 C18 C13 121.0(3) . . ?
C17 C18 H18 119.5 . . ?
C13 C18 H18 119.5 . . ?
N1 C19 C20 106.8(2) . . ?
N1 C19 C24 115.4(2) . . ?
C20 C19 C24 103.5(2) . . ?
N1 C19 H19 110.3 . . ?
C20 C19 H19 110.3 . . ?
C24 C19 H19 110.3 . . ?
C21 C20 C19 108.0(2) . . ?
C21 C20 C26 117.5(2) . . ?
C19 C20 C26 103.9(2) . . ?
C21 C20 C22 119.5(2) . . ?
C19 C20 C22 104.2(2) . . ?
C26 C20 C22 102.0(2) . . ?
C20 C21 S1 107.07(17) . . ?
C20 C21 H21A 110.3 . . ?
S1 C21 H21A 110.3 . . ?
C20 C21 H21B 110.3 . . ?
S1 C21 H21B 110.3 . . ?
H21A C21 H21B 108.6 . . ?
C28 C22 C23 114.8(2) . . ?
C28 C22 C27 105.9(2) . . ?
C23 C22 C27 113.9(2) . . ?
C28 C22 C20 112.8(2) . . ?
C23 C22 C20 92.9(2) . . ?
C27 C22 C20 116.5(2) . . ?
C24 C23 C25 107.5(2) . . ?
C24 C23 C22 101.9(2) . . ?
C25 C23 C22 102.4(2) . . ?
C24 C23 H23 114.6 . . ?
C25 C23 H23 114.6 . . ?
C22 C23 H23 114.6 . . ?
C23 C24 C19 102.5(2) . . ?
C23 C24 H24A 111.3 . . ?
C19 C24 H24A 111.3 . . ?
C23 C24 H24B 111.3 . . ?
C19 C24 H24B 111.3 . . ?
H24A C24 H24B 109.2 . . ?
C23 C25 C26 104.0(2) . . ?
C23 C25 H25A 110.9 . . ?
C26 C25 H25A 110.9 . . ?
C23 C25 H25B 110.9 . . ?
C26 C25 H25B 110.9 . . ?
H25A C25 H25B 109.0 . . ?
C20 C26 C25 102.2(2) . . ?
C20 C26 H26A 111.3 . . ?
C25 C26 H26A 111.3 . . ?
C20 C26 H26B 111.3 . . ?
C25 C26 H26B 111.3 . . ?
H26A C26 H26B 109.2 . . ?
C22 C27 H27A 109.5 . . ?
C22 C27 H27B 109.5 . . ?
H27A C27 H27B 109.5 . . ?
C22 C27 H27C 109.5 . . ?
H27A C27 H27C 109.5 . . ?
H27B C27 H27C 109.5 . . ?
C22 C28 H28A 109.5 . . ?
C22 C28 H28B 109.5 . . ?
H28A C28 H28B 109.5 . . ?
C22 C28 H28C 109.5 . . ?
H28A C28 H28C 109.5 . . ?
H28B C28 H28C 109.5 . . ?

loop_
_geom_bond_atom_site_label_1
_geom_bond_atom_site_label_2
_geom_bond_distance
_geom_bond_site_symmetry_2
_geom_bond_publ_flag
S1 O2 1.4268(18) . ?
S1 O1 1.4305(19) . ?
S1 N1 1.698(2) . ?
S1 C21 1.783(2) . ?
S2 C5 1.692(3) . ?
S2 C4 1.731(3) . ?
O3 C1 1.214(3) . ?
N1 C1 1.391(3) . ?
N1 C19 1.476(3) . ?
N2 C4 1.318(3) . ?
N2 C3 1.380(3) . ?
C1 C2 1.518(4) . ?
C2 C3 1.503(3) . ?
C2 C12 1.554(3) . ?
C2 H2 1.0000 . ?
C3 C5 1.353(4) . ?
C4 C6 1.455(4) . ?
C5 H5 0.9500 . ?
C6 C7 1.388(3) . ?
C6 C11 1.389(3) . ?
C7 C8 1.374(4) . ?
C7 H7 0.9500 . ?
C8 C9 1.376(4) . ?
C8 H8 0.9500 . ?
C9 C10 1.366(4) . ?
C9 H9 0.9500 . ?
C10 C11 1.384(4) . ?
C10 H10 0.9500 . ?
C11 H11 0.9500 . ?
C12 C13 1.508(4) . ?
C12 H12A 0.9900 . ?
C12 H12B 0.9900 . ?
C13 C14 1.385(4) . ?
C13 C18 1.390(4) . ?
C14 C15 1.392(4) . ?
C14 H14 0.9500 . ?
C15 C16 1.372(4) . ?
C15 H15 0.9500 . ?
C16 C17 1.379(4) . ?
C16 H16 0.9500 . ?
C17 C18 1.372(4) . ?
C17 H17 0.9500 . ?
C18 H18 0.9500 . ?
C19 C20 1.543(4) . ?
C19 C24 1.546(3) . ?
C19 H19 1.0000 . ?
C20 C21 1.521(3) . ?
C20 C26 1.544(3) . ?
C20 C22 1.557(3) . ?
C21 H21A 0.9900 . ?
C21 H21B 0.9900 . ?
C22 C28 1.534(4) . ?
C22 C23 1.547(4) . ?
C22 C27 1.547(3) . ?
C23 C24 1.537(4) . ?
C23 C25 1.541(4) . ?
C23 H23 1.0000 . ?
C24 H24A 0.9900 . ?
C24 H24B 0.9900 . ?
C25 C26 1.549(3) . ?
C25 H25A 0.9900 . ?
C25 H25B 0.9900 . ?
C26 H26A 0.9900 . ?
C26 H26B 0.9900 . ?
C27 H27A 0.9800 . ?
C27 H27B 0.9800 . ?
C27 H27C 0.9800 . ?
C28 H28A 0.9800 . ?
C28 H28B 0.9800 . ?
C28 H28C 0.9800 . ?

loop_
_cod_related_entry_id
_cod_related_entry_database
_cod_related_entry_code
1 ChemSpider 21195925
